data_7030423
loop_
_publ_author_name
'Guillo, Pascal'
'Hamelin, Olivier'
'Loiseau, Fr\'ed\'erique'
'P\'ecaut, Jacques'
'M\'enage, St\'ephane'

_publ_section_title
;
 Synthesis, electrochemical and photophysical properties of
 heterodinuclear Ru-Mn and Ru-Zn complexes bearing ambident Schiff base
 ligand.
;
_journal_issue 24
_journal_name_full 'Dalton transactions (Cambridge, England : 2003)'
_journal_page_first 5650
_journal_page_last 5657
_journal_paper_doi 10.1039/c003276j
_journal_volume 39
_journal_year 2010
_chemical_formula_sum 'C65 H76 F12 N8 O3 P2 Ru Zn'
_chemical_formula_weight 1473.72
_chemical_name_systematic
;
?
;
_space_group_IT_number 14
_symmetry_cell_setting monoclinic
_symmetry_space_group_name_Hall '-P 2yn'
_symmetry_space_group_name_H-M 'P 1 21/n 1'
_atom_sites_solution_hydrogens geom
_atom_sites_solution_primary direct
_atom_sites_solution_secondary difmap
_audit_creation_method SHELXL-97
_cell_angle_alpha 90.00
_cell_angle_beta 96.060(5)
_cell_angle_gamma 90.00
_cell_formula_units_Z 4
_cell_length_a 17.643(4)
_cell_length_b 20.112(5)
_cell_length_c 19.087(5)
_cell_measurement_reflns_used 988
_cell_measurement_temperature 223(2)
_cell_measurement_theta_max 24.72
_cell_measurement_theta_min 2.54
_cell_volume 6735(3)
_computing_cell_refinement 'Bruker SMART'
_computing_data_collection 'Bruker SMART'
_computing_data_reduction 'Bruker SAINT'
_computing_molecular_graphics 'Bruker SHELXTL'
_computing_publication_material 'Bruker SHELXTL'
_computing_structure_refinement 'SHELXL-97 (Sheldrick, 1997)'
_computing_structure_solution 'SHELXS-97 (Sheldrick, 1990)'
_diffrn_ambient_temperature 223(2)
_diffrn_measured_fraction_theta_full 0.943
_diffrn_measured_fraction_theta_max 0.940
_diffrn_measurement_device_type 'CCD area detector'
_diffrn_measurement_method 'phi and omega scans'
_diffrn_radiation_monochromator graphite
_diffrn_radiation_source 'fine-focus sealed tube'
_diffrn_radiation_type MoK\a
_diffrn_radiation_wavelength 0.71073
_diffrn_reflns_av_R_equivalents 0.0345
_diffrn_reflns_av_sigmaI/netI 0.0565
_diffrn_reflns_limit_h_max 20
_diffrn_reflns_limit_h_min -12
_diffrn_reflns_limit_k_max 23
_diffrn_reflns_limit_k_min -23
_diffrn_reflns_limit_l_max 21
_diffrn_reflns_limit_l_min -18
_diffrn_reflns_number 21160
_diffrn_reflns_theta_full 24.65
_diffrn_reflns_theta_max 24.74
_diffrn_reflns_theta_min 1.54
_exptl_absorpt_coefficient_mu 0.712
_exptl_absorpt_correction_T_max 0.931
_exptl_absorpt_correction_T_min 0.918
_exptl_absorpt_correction_type multi-scan
_exptl_crystal_colour red
_exptl_crystal_density_diffrn 1.453
_exptl_crystal_density_meas 0
_exptl_crystal_density_method 'not measured'
_exptl_crystal_description Bloc
_exptl_crystal_F_000 3032
_exptl_crystal_size_max 0.30
_exptl_crystal_size_mid 0.10
_exptl_crystal_size_min 0.10
_refine_diff_density_max 0.452
_refine_diff_density_min -0.481
_refine_diff_density_rms 0.070
_refine_ls_extinction_method none
_refine_ls_goodness_of_fit_ref 1.039
_refine_ls_hydrogen_treatment mixed
_refine_ls_matrix_type full
_refine_ls_number_parameters 1188
_refine_ls_number_reflns 10838
_refine_ls_number_restraints 12
_refine_ls_restrained_S_all 1.040
_refine_ls_R_factor_all 0.0683
_refine_ls_R_factor_gt 0.0456
_refine_ls_shift/su_max 0.059
_refine_ls_shift/su_mean 0.001
_refine_ls_structure_factor_coef Fsqd
_refine_ls_weighting_details 'calc w=1/[\s^2^(Fo^2^)+(0.0488P)^2^+6.0153P] where P=(Fo^2^+2Fc^2^)/3'
_refine_ls_weighting_scheme calc
_refine_ls_wR_factor_gt 0.1019
_refine_ls_wR_factor_ref 0.1105
_reflns_number_gt 8141
_reflns_number_total 10838
_reflns_threshold_expression >2sigma(I)
_cod_data_source_file c003276j.txt
_cod_data_source_block struc1
_cod_depositor_comments
;
The following automatic conversions were performed:

'_symmetry_cell_setting' value 'Monoclinic' changed to 'monoclinic'
according to
/usr/data/users/saulius/automatic-downloads/retrospective/RSC/lib/dictionaries/cif_core.dic
dictionary named 'cif_core.dic' version 2.4.2 from 2011-04-26.

Automatic conversion script
Id: cif_fix_values 2281 2013-09-26 08:29:07Z andrius 
;
_cod_original_sg_symbol_H-M P2(1)/n
_cod_database_code 7030423

loop_
_symmetry_equiv_pos_as_xyz
'x, y, z'
'-x+1/2, y+1/2, -z+1/2'
'-x, -y, -z'
'x-1/2, -y-1/2, z-1/2'

loop_
_atom_site_label
_atom_site_type_symbol
_atom_site_fract_x
_atom_site_fract_y
_atom_site_fract_z
_atom_site_U_iso_or_equiv
_atom_site_adp_type
_atom_site_occupancy
_atom_site_symmetry_multiplicity
_atom_site_calc_flag
_atom_site_refinement_flags
Ru Ru 0.048427(12) 0.189722(10) 0.247079(11) 0.02569(6) Uani 1 1 d .
Zn Zn 0.364253(18) 0.043481(16) 0.329034(16) 0.03043(8) Uani 1 1 d .
O1 O 0.43045(10) 0.04524(9) 0.25603(9) 0.0325(5) Uani 1 1 d .
O2 O 0.37477(10) 0.00332(9) 0.42022(9) 0.0338(5) Uani 1 1 d .
N1 N 0.27796(12) -0.00253(10) 0.26978(11) 0.0290(6) Uani 1 1 d .
N2 N 0.08498(12) 0.10904(11) 0.31355(11) 0.0294(6) Uani 1 1 d .
N31 N 0.34515(12) 0.13584(11) 0.36265(11) 0.0288(6) Uani 1 1 d .
N32 N 0.16071(12) 0.20633(10) 0.22343(11) 0.0273(6) Uani 1 1 d .
N61 N 0.02023(13) 0.11573(11) 0.17342(12) 0.0338(6) Uani 1 1 d .
N62 N -0.06322(12) 0.17229(11) 0.26241(12) 0.0333(6) Uani 1 1 d .
N71 N 0.01131(11) 0.27011(10) 0.18687(11) 0.0284(6) Uani 1 1 d .
N72 N 0.06795(11) 0.26664(11) 0.31912(11) 0.0269(6) Uani 1 1 d .
C1 C 0.27542(15) 0.00097(13) 0.20261(15) 0.0300(7) Uani 1 1 d .
H1 H 0.2365(13) -0.0205(12) 0.1779(12) 0.025(7) Uiso 1 1 d .
C2 C 0.32849(15) 0.03489(13) 0.16157(14) 0.0296(7) Uani 1 1 d .
C3 C 0.30327(16) 0.04519(14) 0.09038(15) 0.0337(8) Uani 1 1 d .
H3 H 0.2603(13) 0.0287(11) 0.0776(12) 0.018(6) Uiso 1 1 d .
C4 C 0.34725(16) 0.07606(14) 0.04479(15) 0.0359(8) Uani 1 1 d .
C5 C 0.42110(16) 0.09382(14) 0.07225(15) 0.0345(8) Uani 1 1 d .
H5 H 0.4499(14) 0.1202(13) 0.0423(14) 0.037(8) Uiso 1 1 d .
C6 C 0.45128(14) 0.08336(13) 0.14167(14) 0.0299(7) Uani 1 1 d .
C7 C 0.40353(14) 0.05497(12) 0.18911(14) 0.0282(7) Uani 1 1 d .
C8 C 0.31577(18) 0.08967(15) -0.03240(15) 0.0429(9) Uani 1 1 d .
C9 C 0.2833(2) 0.02641(19) -0.06690(17) 0.0654(12) Uani 1 1 d .
H9A H 0.2653 0.0353 -0.1158 0.098(13) Uiso 1 1 calc R
H9B H 0.2411 0.0110 -0.0424 0.083(12) Uiso 1 1 calc R
H9C H 0.3226 -0.0075 -0.0645 0.090(13) Uiso 1 1 calc R
C10 C 0.3766(2) 0.1159(2) -0.07589(18) 0.0631(12) Uani 1 1 d .
H10A H 0.3583(18) 0.1253(16) -0.1255(17) 0.065(10) Uiso 1 1 d .
H10B H 0.3941(18) 0.1565(17) -0.0594(17) 0.064(10) Uiso 1 1 d .
H10C H 0.4121(18) 0.0793(17) -0.0753(17) 0.069(11) Uiso 1 1 d .
C11 C 0.2527(2) 0.1416(2) -0.0340(2) 0.0873(15) Uani 1 1 d .
H11A H 0.2335 0.1511 -0.0825 0.118(16) Uiso 1 1 calc R
H11B H 0.2728 0.1820 -0.0114 0.105(15) Uiso 1 1 calc R
H11C H 0.2115 0.1247 -0.0091 0.15(2) Uiso 1 1 calc R
C12 C 0.53384(15) 0.10372(15) 0.16661(15) 0.0350(8) Uani 1 1 d .
C13 C 0.57594(17) 0.13024(17) 0.10619(17) 0.0495(10) Uani 1 1 d .
H13A H 0.5478 0.1673 0.0838 0.060(10) Uiso 1 1 calc R
H13B H 0.5802 0.0952 0.0719 0.055(9) Uiso 1 1 calc R
H13C H 0.6265 0.1450 0.1246 0.058(9) Uiso 1 1 calc R
C14 C 0.57912(16) 0.04380(15) 0.19915(16) 0.0411(8) Uani 1 1 d .
H14A H 0.5753 0.0072 0.1659 0.029(7) Uiso 1 1 calc R
H14B H 0.5583 0.0303 0.2420 0.073(11) Uiso 1 1 calc R
H14C H 0.6322 0.0562 0.2100 0.059(9) Uiso 1 1 calc R
C15 C 0.53477(17) 0.15926(16) 0.22124(17) 0.0437(9) Uani 1 1 d .
H15A H 0.5150(13) 0.1455(12) 0.2588(13) 0.021(7) Uiso 1 1 d .
H15B H 0.5814(15) 0.1732(13) 0.2378(14) 0.035(8) Uiso 1 1 d .
H15C H 0.5046(19) 0.1983(17) 0.2024(18) 0.070(11) Uiso 1 1 d .
C16 C 0.21705(16) -0.03741(13) 0.30151(15) 0.0333(7) Uani 1 1 d .
H16A H 0.1883(13) -0.0642(12) 0.2693(13) 0.026(7) Uiso 1 1 d .
H16B H 0.2416(14) -0.0641(13) 0.3349(14) 0.034(7) Uiso 1 1 d .
C17 C 0.16239(14) 0.01037(13) 0.33170(14) 0.0288(7) Uani 1 1 d .
C18 C 0.13428(17) -0.00003(15) 0.39588(16) 0.0422(9) Uani 1 1 d .
H18 H 0.1516(16) -0.0362(15) 0.4262(15) 0.049(9) Uiso 1 1 d .
C19 C 0.08061(18) 0.04337(16) 0.41677(16) 0.0458(9) Uani 1 1 d .
H19 H 0.0623(14) 0.0391(13) 0.4586(13) 0.031(7) Uiso 1 1 d .
C20 C 0.05659(15) 0.09619(14) 0.37463(15) 0.0351(8) Uani 1 1 d .
H20 H 0.0200(13) 0.1272(12) 0.3919(13) 0.026(7) Uiso 1 1 d .
C21 C 0.13722(14) 0.06563(13) 0.29386(14) 0.0298(7) Uani 1 1 d .
H21 H 0.1568(14) 0.0743(13) 0.2497(13) 0.032(7) Uiso 1 1 d .
C31 C 0.32002(15) 0.14243(13) 0.42252(15) 0.0306(7) Uani 1 1 d .
H31 H 0.3100(14) 0.1872(13) 0.4388(13) 0.030(7) Uiso 1 1 d .
C32 C 0.30748(15) 0.09074(14) 0.47316(14) 0.0306(7) Uani 1 1 d .
C33 C 0.26775(16) 0.11163(15) 0.52949(16) 0.0386(8) Uani 1 1 d .
H33 H 0.2544(13) 0.1591(12) 0.5253(12) 0.025(7) Uiso 1 1 d .
C34 C 0.25357(17) 0.06976(16) 0.58279(15) 0.0432(9) Uani 1 1 d .
C35 C 0.28355(16) 0.00514(16) 0.57994(15) 0.0392(8) Uani 1 1 d .
H35 H 0.2744(13) -0.0254(12) 0.6155(12) 0.021(6) Uiso 1 1 d .
C36 C 0.32450(15) -0.01893(14) 0.52836(14) 0.0319(7) Uani 1 1 d .
C37 C 0.33675(14) 0.02486(14) 0.47109(14) 0.0297(7) Uani 1 1 d .
C38 C 0.2103(2) 0.0907(2) 0.64519(18) 0.0608(11) Uani 1 1 d .
C39 C 0.1395(2) 0.0448(2) 0.6469(2) 0.0897(15) Uani 1 1 d .
H39A H 0.1124 0.0567 0.6867 0.112(16) Uiso 1 1 calc R
H39B H 0.1560 -0.0011 0.6513 0.120(16) Uiso 1 1 calc R
H39C H 0.1060 0.0503 0.6036 0.123(17) Uiso 1 1 calc R
C40 C 0.1833(2) 0.1623(2) 0.6393(2) 0.0850(14) Uani 1 1 d .
H40A H 0.1492 0.1678 0.5964 0.089(13) Uiso 1 1 calc R
H40B H 0.2269 0.1915 0.6381 0.097(14) Uiso 1 1 calc R
H40C H 0.1565 0.1733 0.6796 0.096(14) Uiso 1 1 calc R
C41 C 0.2612(3) 0.0826(3) 0.71391(19) 0.1017(17) Uani 1 1 d .
H41A H 0.3057 0.1108 0.7133 0.090(14) Uiso 1 1 calc R
H41B H 0.2772 0.0366 0.7193 0.117(16) Uiso 1 1 calc R
H41C H 0.2333 0.0952 0.7530 0.133(18) Uiso 1 1 calc R
C42 C 0.36010(16) -0.08890(14) 0.53379(15) 0.0348(8) Uani 1 1 d .
C43 C 0.33886(19) -0.12974(15) 0.46681(18) 0.0459(9) Uani 1 1 d .
H43A H 0.3600(15) -0.1748(14) 0.4740(14) 0.043(8) Uiso 1 1 d .
H43B H 0.2843(17) -0.1357(15) 0.4571(16) 0.058(10) Uiso 1 1 d .
H43C H 0.3596(16) -0.1070(15) 0.4242(16) 0.050(9) Uiso 1 1 d .
C44 C 0.44664(18) -0.08207(17) 0.54719(18) 0.0477(9) Uani 1 1 d .
H44A H 0.4595(16) -0.0623(15) 0.5917(16) 0.051(9) Uiso 1 1 d .
H44B H 0.4661(14) -0.0565(13) 0.5095(14) 0.032(7) Uiso 1 1 d .
H44C H 0.4722(16) -0.1258(15) 0.5489(16) 0.053(9) Uiso 1 1 d .
C45 C 0.3329(2) -0.12908(18) 0.59446(19) 0.0562(10) Uani 1 1 d .
H45A H 0.3545(15) -0.1756(14) 0.5931(14) 0.037(8) Uiso 1 1 d .
H45B H 0.275(2) -0.1342(17) 0.5887(18) 0.080(12) Uiso 1 1 d .
H45C H 0.3431(18) -0.1096(16) 0.6367(17) 0.061(10) Uiso 1 1 d .
C46 C 0.35685(15) 0.19584(14) 0.32108(15) 0.0342(8) Uani 1 1 d .
H46A H 0.4090(14) 0.1952(12) 0.3002(13) 0.032(7) Uiso 1 1 d .
H46B H 0.3599(14) 0.2308(13) 0.3510(13) 0.030(7) Uiso 1 1 d .
C47 C 0.29533(15) 0.20544(12) 0.26134(14) 0.0280(7) Uani 1 1 d .
C48 C 0.30982(16) 0.22298(15) 0.19405(16) 0.0386(8) Uani 1 1 d .
H48 H 0.3590(14) 0.2271(13) 0.1837(13) 0.032(7) Uiso 1 1 d .
C49 C 0.25056(17) 0.23358(17) 0.14316(16) 0.0447(9) Uani 1 1 d .
H49 H 0.2610(13) 0.2465(12) 0.1010(13) 0.027(7) Uiso 1 1 d .
C50 C 0.17790(16) 0.22497(15) 0.15886(15) 0.0370(8) Uani 1 1 d .
H50 H 0.1358(13) 0.2294(12) 0.1275(12) 0.022(6) Uiso 1 1 d .
C51 C 0.21975(15) 0.19846(13) 0.27287(14) 0.0269(7) Uani 1 1 d .
H51 H 0.2087(12) 0.1880(11) 0.3154(12) 0.012(6) Uiso 1 1 d .
C61 C 0.06699(19) 0.08661(16) 0.13136(16) 0.0472(9) Uani 1 1 d .
H61 H 0.1142(16) 0.1030(14) 0.1337(15) 0.045(9) Uiso 1 1 d .
C62 C 0.0489(2) 0.02948(18) 0.09384(18) 0.0623(11) Uani 1 1 d .
H62 H 0.0815(17) 0.0108(16) 0.0624(16) 0.059(10) Uiso 1 1 d .
C63 C -0.0194(3) 0.00014(18) 0.0990(2) 0.0727(13) Uani 1 1 d .
H63 H -0.033(2) -0.045(2) 0.075(2) 0.095(13) Uiso 1 1 d .
C64 C -0.0703(2) 0.02940(18) 0.13978(19) 0.0619(11) Uani 1 1 d .
H64 H -0.1205(16) 0.0157(15) 0.1466(15) 0.050(9) Uiso 1 1 d .
C65 C -0.04938(18) 0.08811(14) 0.17644(16) 0.0424(9) Uani 1 1 d .
C66 C -0.09889(17) 0.12441(15) 0.22071(16) 0.0404(8) Uani 1 1 d .
C67 C -0.17650(19) 0.11480(19) 0.21946(19) 0.0608(11) Uani 1 1 d .
H67 H -0.1962(19) 0.0805(18) 0.1957(18) 0.076(12) Uiso 1 1 d .
C68 C -0.21795(19) 0.1525(2) 0.2612(2) 0.0750(14) Uani 1 1 d .
H68 H -0.271(2) 0.144(2) 0.258(2) 0.100(14) Uiso 1 1 d .
C69 C -0.18164(18) 0.1992(2) 0.3044(2) 0.0628(12) Uani 1 1 d .
H69 H -0.2070(16) 0.2272(15) 0.3307(15) 0.049(9) Uiso 1 1 d .
C70 C -0.10458(17) 0.20809(17) 0.30339(18) 0.0462(9) Uani 1 1 d .
H70 H -0.0802(16) 0.2379(14) 0.3342(15) 0.044(8) Uiso 1 1 d .
C71 C -0.02250(16) 0.26757(14) 0.12027(15) 0.0359(8) Uani 1 1 d .
H71 H -0.0268(12) 0.2288(12) 0.1008(12) 0.018(6) Uiso 1 1 d .
C72 C -0.04800(17) 0.32290(15) 0.08383(17) 0.0437(9) Uani 1 1 d .
H72 H -0.0694(17) 0.3230(15) 0.0406(16) 0.057(10) Uiso 1 1 d .
C73 C -0.03920(19) 0.38393(16) 0.11510(18) 0.0503(10) Uani 1 1 d .
H73 H -0.0536(15) 0.4172(14) 0.0915(15) 0.043(8) Uiso 1 1 d .
C74 C -0.00544(17) 0.38787(14) 0.18225(18) 0.0428(9) Uani 1 1 d .
H74 H 0.0033(12) 0.4248(12) 0.2050(12) 0.019(6) Uiso 1 1 d .
C75 C 0.01931(14) 0.33047(13) 0.21838(15) 0.0290(7) Uani 1 1 d .
C76 C 0.05271(15) 0.32865(13) 0.29261(15) 0.0301(7) Uani 1 1 d .
C77 C 0.06684(18) 0.38474(15) 0.33318(17) 0.0439(9) Uani 1 1 d .
H77 H 0.0553(15) 0.4243(14) 0.3128(14) 0.042(8) Uiso 1 1 d .
C78 C 0.0965(2) 0.37908(16) 0.40225(18) 0.0521(10) Uani 1 1 d .
H78 H 0.1091(15) 0.4142(14) 0.4263(14) 0.039(8) Uiso 1 1 d .
C79 C 0.11115(18) 0.31688(18) 0.42918(16) 0.0471(9) Uani 1 1 d .
H79 H 0.1301(15) 0.3110(13) 0.4709(14) 0.036(8) Uiso 1 1 d .
C80 C 0.09617(16) 0.26220(15) 0.38695(15) 0.0361(8) Uani 1 1 d .
H80 H 0.1040(13) 0.2231(12) 0.4050(12) 0.021(7) Uiso 1 1 d .
O11 O 0.8930(2) 0.8807(3) 0.1841(2) 0.1566(19) Uani 1 1 d .
C83 C 1.0165(3) 0.8616(3) 0.2360(3) 0.135(2) Uani 1 1 d .
H83A H 1.0117 0.9061 0.2546 0.202 Uiso 1 1 calc R
H83B H 1.0625 0.8588 0.2125 0.202 Uiso 1 1 calc R
H83C H 1.0192 0.8297 0.2743 0.202 Uiso 1 1 calc R
C81 C 0.9507(3) 0.8469(3) 0.1859(3) 0.1035(18) Uani 1 1 d .
C82 C 0.9497(3) 0.7956(3) 0.1302(4) 0.166(3) Uani 1 1 d .
H82A H 0.9184 0.7585 0.1420 0.248 Uiso 1 1 calc R
H82B H 1.0013 0.7803 0.1265 0.248 Uiso 1 1 calc R
H82C H 0.9288 0.8146 0.0855 0.248 Uiso 1 1 calc R
P1 P 0.84570(8) 0.14828(5) 0.96756(6) 0.0794(4) Uani 1 1 d .
F1 F 0.89854(14) 0.21188(12) 0.96669(14) 0.0890(10) Uani 0.959(5) 1 d P
F5 F 0.8685(2) 0.13315(18) 0.89048(16) 0.1269(16) Uani 0.852(6) 1 d P
F9 F 0.7585(6) 0.1061(5) 0.9875(6) 0.085(3) Uani 0.236(5) 1 d PU
F2 F 0.8010(3) 0.0836(2) 0.9621(3) 0.182(2) Uani 0.774(7) 1 d P
F7 F 0.7780(3) 0.1986(3) 0.9459(6) 0.225(5) Uani 0.573(7) 1 d P
F8 F 0.8099(6) 0.1717(7) 1.0248(5) 0.254(6) Uani 0.522(9) 1 d P
F3 F 0.9233(3) 0.11073(19) 0.9958(2) 0.1609(19) Uani 0.822(6) 1 d P
F6 F 0.7851(4) 0.1756(5) 0.9212(5) 0.201(5) Uani 0.558(9) 1 d P
F10 F 0.8484(3) 0.1550(3) 1.0517(2) 0.111(2) Uani 0.624(7) 1 d P
F4 F 0.8603(11) 0.0827(9) 0.9702(10) 0.187(6) Uani 0.274(8) 1 d PU
P2 P 0.92732(5) 0.18018(4) 0.53104(5) 0.0516(3) Uani 1 1 d .
F21 F 0.86859(19) 0.15446(17) 0.5844(2) 0.0745(12) Uani 0.659(5) 1 d P
F22 F 0.9519(4) 0.2331(3) 0.5822(3) 0.173(3) Uani 0.589(6) 1 d P
F23 F 0.9780(3) 0.1279(4) 0.5644(5) 0.144(4) Uani 0.450(6) 1 d P
F24 F 0.9709(2) 0.21035(18) 0.4734(2) 0.1096(14) Uani 0.728(5) 1 d P
F25 F 0.8992(4) 0.1210(3) 0.4787(3) 0.116(2) Uani 0.537(6) 1 d P
F26 F 0.8571(5) 0.2270(4) 0.5056(5) 0.173(4) Uani 0.387(6) 1 d P
F27 F 1.0223(5) 0.1909(5) 0.5166(5) 0.096(4) Uani 0.280(5) 1 d P
F28 F 0.9331(15) 0.1534(6) 0.6056(5) 0.196(10) Uani 0.263(7) 1 d P
F29 F 0.8512(5) 0.1654(6) 0.5400(6) 0.073(4) Uani 0.219(5) 1 d P
F30 F 0.9087(8) 0.2060(7) 0.4593(5) 0.182(6) Uani 0.359(8) 1 d P
F31 F 1.0006(5) 0.1756(8) 0.5797(6) 0.178(6) Uani 0.379(8) 1 d P
F32 F 0.9155(4) 0.2522(3) 0.5606(3) 0.086(2) Uani 0.459(6) 1 d P
F33 F 0.9488(4) 0.1084(3) 0.5084(4) 0.109(2) Uani 0.440(6) 1 d P
F34 F 0.8506(5) 0.1886(9) 0.4855(6) 0.205(8) Uani 0.401(9) 1 d P

loop_
_atom_site_aniso_label
_atom_site_aniso_U_11
_atom_site_aniso_U_22
_atom_site_aniso_U_33
_atom_site_aniso_U_23
_atom_site_aniso_U_13
_atom_site_aniso_U_12
Ru 0.02698(10) 0.02353(10) 0.02623(11) 0.00109(10) 0.00132(9) 0.00156(9)
Zn 0.03437(16) 0.02981(17) 0.02698(17) 0.00103(14) 0.00267(14) -0.00099(14)
O1 0.0312(9) 0.0406(11) 0.0248(10) 0.0051(9) -0.0011(8) -0.0012(8)
O2 0.0393(10) 0.0343(10) 0.0285(10) 0.0047(9) 0.0064(9) 0.0021(9)
N1 0.0313(11) 0.0247(12) 0.0311(13) -0.0003(10) 0.0042(10) 0.0004(9)
N2 0.0298(11) 0.0303(12) 0.0285(13) 0.0053(10) 0.0049(10) -0.0011(10)
N31 0.0282(11) 0.0290(12) 0.0287(13) 0.0026(10) 0.0004(10) -0.0021(10)
N32 0.0303(11) 0.0261(12) 0.0258(12) 0.0050(9) 0.0049(10) 0.0049(9)
N61 0.0471(13) 0.0255(12) 0.0273(13) 0.0053(10) -0.0036(11) 0.0040(10)
N62 0.0315(12) 0.0336(13) 0.0342(13) 0.0071(10) 0.0006(11) -0.0032(10)
N71 0.0257(11) 0.0269(12) 0.0320(13) -0.0004(10) 0.0000(10) 0.0009(9)
N72 0.0242(11) 0.0319(12) 0.0254(12) 0.0031(10) 0.0072(10) -0.0032(9)
C1 0.0309(14) 0.0207(13) 0.0373(16) -0.0018(12) -0.0019(13) -0.0002(11)
C2 0.0316(14) 0.0256(14) 0.0308(15) -0.0014(12) -0.0002(12) 0.0019(11)
C3 0.0356(15) 0.0300(15) 0.0338(16) -0.0037(13) -0.0037(13) -0.0017(13)
C4 0.0457(16) 0.0323(15) 0.0292(16) -0.0012(13) 0.0013(14) 0.0004(13)
C5 0.0438(16) 0.0287(15) 0.0311(16) 0.0054(13) 0.0039(14) -0.0009(13)
C6 0.0294(13) 0.0298(15) 0.0305(15) -0.0005(12) 0.0038(12) 0.0042(12)
C7 0.0316(14) 0.0236(14) 0.0290(15) -0.0012(12) 0.0018(12) 0.0053(11)
C8 0.0585(18) 0.0458(18) 0.0226(15) 0.0018(14) -0.0042(14) -0.0012(15)
C9 0.082(2) 0.079(3) 0.0334(19) 0.0023(18) -0.0035(18) -0.028(2)
C10 0.093(3) 0.065(2) 0.0294(18) 0.0072(17) -0.0024(19) -0.021(2)
C11 0.104(3) 0.109(3) 0.044(2) 0.012(2) -0.014(2) 0.047(3)
C12 0.0303(14) 0.0430(17) 0.0319(16) 0.0048(14) 0.0046(13) 0.0021(13)
C13 0.0366(16) 0.065(2) 0.047(2) 0.0126(17) 0.0074(15) -0.0028(16)
C14 0.0318(15) 0.0457(18) 0.0455(18) 0.0025(15) 0.0032(14) 0.0030(14)
C15 0.0346(16) 0.0471(19) 0.049(2) -0.0039(16) 0.0027(15) -0.0082(14)
C16 0.0349(15) 0.0251(14) 0.0394(17) 0.0076(13) 0.0013(13) -0.0026(12)
C17 0.0283(13) 0.0281(14) 0.0304(15) 0.0062(12) 0.0042(12) -0.0033(11)
C18 0.0463(17) 0.0354(16) 0.0448(18) 0.0175(15) 0.0051(15) 0.0006(14)
C19 0.0525(18) 0.0509(19) 0.0370(18) 0.0116(15) 0.0195(15) 0.0008(16)
C20 0.0333(14) 0.0370(16) 0.0360(17) 0.0030(14) 0.0089(13) 0.0017(13)
C21 0.0300(14) 0.0319(15) 0.0278(15) 0.0029(12) 0.0056(12) 0.0004(12)
C31 0.0301(14) 0.0278(14) 0.0323(16) -0.0070(13) -0.0038(13) -0.0014(12)
C32 0.0293(13) 0.0345(15) 0.0267(15) 0.0008(12) -0.0032(12) -0.0007(12)
C33 0.0383(15) 0.0398(17) 0.0364(17) -0.0032(14) -0.0014(14) 0.0078(13)
C34 0.0404(16) 0.058(2) 0.0315(17) 0.0071(15) 0.0045(14) 0.0107(15)
C35 0.0382(15) 0.0491(18) 0.0305(16) 0.0114(14) 0.0044(14) 0.0003(14)
C36 0.0313(14) 0.0380(16) 0.0259(15) 0.0051(13) -0.0002(12) -0.0059(12)
C37 0.0236(13) 0.0372(15) 0.0274(15) 0.0004(13) -0.0022(12) -0.0058(12)
C38 0.061(2) 0.085(3) 0.039(2) 0.0077(18) 0.0176(17) 0.0258(19)
C39 0.081(3) 0.114(4) 0.084(3) 0.016(3) 0.050(2) 0.018(3)
C40 0.104(3) 0.098(3) 0.060(3) 0.000(2) 0.039(2) 0.043(3)
C41 0.111(3) 0.159(4) 0.036(2) 0.004(3) 0.016(2) 0.066(3)
C42 0.0410(15) 0.0325(15) 0.0306(16) 0.0052(13) 0.0014(13) -0.0027(13)
C43 0.0529(18) 0.0329(17) 0.050(2) 0.0045(15) -0.0053(16) -0.0036(15)
C44 0.0475(18) 0.050(2) 0.044(2) 0.0038(16) -0.0017(16) 0.0036(16)
C45 0.070(2) 0.052(2) 0.048(2) 0.0198(17) 0.0136(18) 0.0079(18)
C46 0.0356(14) 0.0284(15) 0.0382(17) 0.0046(13) 0.0017(13) -0.0089(12)
C47 0.0354(14) 0.0185(13) 0.0308(15) 0.0027(11) 0.0072(12) 0.0012(11)
C48 0.0337(15) 0.0416(17) 0.0425(18) 0.0103(14) 0.0135(14) 0.0031(13)
C49 0.0435(17) 0.062(2) 0.0310(17) 0.0198(15) 0.0160(14) 0.0117(15)
C50 0.0375(15) 0.0441(17) 0.0293(16) 0.0129(14) 0.0024(13) 0.0079(13)
C51 0.0353(14) 0.0253(14) 0.0205(14) 0.0034(11) 0.0048(12) 0.0007(11)
C61 0.064(2) 0.0386(17) 0.0370(18) -0.0045(15) -0.0040(16) 0.0160(16)
C62 0.092(3) 0.048(2) 0.044(2) -0.0105(17) -0.011(2) 0.0229(19)
C63 0.119(3) 0.038(2) 0.054(2) -0.0095(18) -0.020(2) 0.009(2)
C64 0.076(2) 0.045(2) 0.060(2) 0.0034(18) -0.018(2) -0.0161(18)
C65 0.0615(19) 0.0265(15) 0.0358(17) 0.0053(13) -0.0105(15) -0.0080(14)
C66 0.0411(16) 0.0400(17) 0.0379(17) 0.0075(14) -0.0059(14) -0.0134(14)
C67 0.0491(18) 0.079(3) 0.053(2) -0.0008(19) -0.0008(17) -0.0320(18)
C68 0.0313(17) 0.126(4) 0.067(3) 0.005(3) 0.0015(18) -0.027(2)
C69 0.0367(17) 0.086(3) 0.069(3) 0.004(2) 0.0195(18) -0.0040(18)
C70 0.0343(16) 0.055(2) 0.051(2) 0.0012(16) 0.0112(15) -0.0045(15)
C71 0.0395(15) 0.0309(16) 0.0351(16) -0.0042(13) -0.0067(14) 0.0017(13)
C72 0.0465(17) 0.0400(18) 0.0415(18) 0.0057(15) -0.0097(15) 0.0069(14)
C73 0.0555(19) 0.0363(17) 0.057(2) 0.0162(16) -0.0063(17) 0.0146(15)
C74 0.0467(17) 0.0246(15) 0.057(2) -0.0028(15) 0.0059(16) 0.0011(13)
C75 0.0232(13) 0.0269(14) 0.0373(16) 0.0013(12) 0.0051(12) -0.0009(11)
C76 0.0297(13) 0.0267(14) 0.0349(16) -0.0052(12) 0.0083(13) -0.0054(11)
C77 0.0505(18) 0.0369(17) 0.0448(19) -0.0058(15) 0.0072(16) -0.0072(14)
C78 0.066(2) 0.0416(19) 0.049(2) -0.0181(16) 0.0112(18) -0.0176(16)
C79 0.0460(17) 0.066(2) 0.0300(17) -0.0114(16) 0.0063(15) -0.0124(16)
C80 0.0342(15) 0.0390(17) 0.0357(17) 0.0037(14) 0.0064(14) -0.0026(13)
O11 0.141(3) 0.209(5) 0.121(3) -0.003(3) 0.021(3) 0.019(3)
C83 0.102(4) 0.202(6) 0.101(4) 0.034(4) 0.013(3) 0.042(4)
C81 0.070(3) 0.088(3) 0.159(5) 0.018(3) 0.042(3) 0.023(3)
C82 0.117(4) 0.067(4) 0.307(10) -0.018(5) -0.009(6) 0.006(3)
P1 0.1264(9) 0.0426(6) 0.0636(7) 0.0008(5) -0.0169(7) -0.0037(6)
F1 0.0923(18) 0.0657(16) 0.102(2) -0.0028(14) -0.0207(15) -0.0044(13)
F5 0.187(4) 0.129(3) 0.066(2) -0.0263(19) 0.018(2) -0.034(3)
F9 0.089(6) 0.067(5) 0.098(6) 0.022(5) 0.009(5) -0.006(4)
F2 0.295(5) 0.102(3) 0.165(4) -0.042(3) 0.106(4) -0.124(3)
F7 0.058(3) 0.074(3) 0.529(14) 0.127(5) -0.036(5) -0.019(2)
F8 0.249(11) 0.367(15) 0.150(8) -0.091(8) 0.046(7) 0.055(10)
F3 0.213(4) 0.098(3) 0.156(4) 0.031(2) -0.052(3) 0.067(3)
F6 0.107(5) 0.231(10) 0.243(9) 0.064(7) -0.077(5) -0.016(6)
F10 0.161(5) 0.112(4) 0.058(3) -0.006(3) 0.003(3) -0.024(3)
F4 0.185(8) 0.172(8) 0.206(9) -0.017(7) 0.026(7) 0.021(7)
P2 0.0641(5) 0.0426(5) 0.0501(5) -0.0020(4) 0.0155(5) -0.0019(4)
F21 0.082(2) 0.057(2) 0.093(3) 0.0079(19) 0.048(2) -0.0006(17)
F22 0.180(5) 0.175(5) 0.176(5) -0.126(4) 0.077(4) -0.106(4)
F23 0.063(4) 0.109(5) 0.246(9) 0.023(6) -0.047(5) 0.020(3)
F24 0.150(3) 0.080(2) 0.116(3) -0.0026(19) 0.100(2) -0.019(2)
F25 0.171(5) 0.094(4) 0.083(4) -0.035(3) 0.023(4) -0.041(4)
F26 0.170(6) 0.153(6) 0.213(8) 0.122(5) 0.106(6) 0.115(5)
F27 0.061(5) 0.132(9) 0.099(7) 0.021(6) 0.022(5) -0.016(5)
F28 0.47(3) 0.092(9) 0.026(6) 0.019(5) 0.029(11) 0.072(14)
F29 0.033(5) 0.113(9) 0.074(8) 0.001(7) 0.009(5) -0.008(5)
F30 0.204(13) 0.230(13) 0.103(7) 0.076(7) -0.019(8) 0.021(10)
F31 0.067(5) 0.284(15) 0.172(10) 0.074(10) -0.044(6) 0.036(7)
F32 0.115(4) 0.045(3) 0.108(5) -0.014(3) 0.053(4) -0.011(3)
F33 0.133(5) 0.043(3) 0.172(6) -0.012(3) 0.110(4) 0.002(3)
F34 0.076(5) 0.41(2) 0.118(8) -0.018(10) -0.046(5) -0.050(8)

loop_
_atom_type_symbol
_atom_type_description
_atom_type_scat_dispersion_real
_atom_type_scat_dispersion_imag
_atom_type_scat_source
C C 0.0033 0.0016 'International Tables Vol C Tables 4.2.6.8 and 6.1.1.4'
H H 0.0000 0.0000 'International Tables Vol C Tables 4.2.6.8 and 6.1.1.4'
N N 0.0061 0.0033 'International Tables Vol C Tables 4.2.6.8 and 6.1.1.4'
O O 0.0106 0.0060 'International Tables Vol C Tables 4.2.6.8 and 6.1.1.4'
F F 0.0171 0.0103 'International Tables Vol C Tables 4.2.6.8 and 6.1.1.4'
P P 0.1023 0.0942 'International Tables Vol C Tables 4.2.6.8 and 6.1.1.4'
Zn Zn 0.2839 1.4301 'International Tables Vol C Tables 4.2.6.8 and 6.1.1.4'
Ru Ru -1.2594 0.8363 'International Tables Vol C Tables 4.2.6.8 and 6.1.1.4'

loop_
_geom_angle_atom_site_label_1
_geom_angle_atom_site_label_2
_geom_angle_atom_site_label_3
_geom_angle
N71 Ru N62 87.71(9)
N71 Ru N61 98.42(9)
N62 Ru N61 78.97(9)
N71 Ru N72 78.72(8)
N62 Ru N72 97.33(9)
N61 Ru N72 175.47(8)
N71 Ru N32 90.39(8)
N62 Ru N32 175.80(8)
N61 Ru N32 97.61(9)
N72 Ru N32 85.97(8)
N71 Ru N2 177.23(9)
N62 Ru N2 91.14(8)
N61 Ru N2 83.82(8)
N72 Ru N2 98.95(8)
N32 Ru N2 90.92(8)
O2 Zn O1 131.63(8)
O2 Zn N31 95.95(9)
O1 Zn N31 110.64(9)
O2 Zn N1 108.13(8)
O1 Zn N1 94.74(8)
N31 Zn N1 117.43(8)
C7 O1 Zn 121.30(16)
C37 O2 Zn 121.81(16)
C1 N1 C16 119.4(2)
C1 N1 Zn 118.67(18)
C16 N1 Zn 121.94(17)
C20 N2 C21 116.5(2)
C20 N2 Ru 123.37(18)
C21 N2 Ru 120.12(18)
C31 N31 C46 118.7(2)
C31 N31 Zn 117.97(18)
C46 N31 Zn 123.33(18)
C51 N32 C50 116.2(2)
C51 N32 Ru 120.66(18)
C50 N32 Ru 123.09(17)
C61 N61 C65 117.6(3)
C61 N61 Ru 126.8(2)
C65 N61 Ru 114.81(19)
C70 N62 C66 118.5(2)
C70 N62 Ru 125.69(19)
C66 N62 Ru 115.41(19)
C71 N71 C75 117.9(2)
C71 N71 Ru 125.62(18)
C75 N71 Ru 116.45(17)
C80 N72 C76 117.3(2)
C80 N72 Ru 127.56(19)
C76 N72 Ru 115.10(17)
N1 C1 C2 127.5(2)
C3 C2 C7 120.1(2)
C3 C2 C1 115.8(2)
C7 C2 C1 124.0(2)
C4 C3 C2 122.6(2)
C3 C4 C5 116.4(3)
C3 C4 C8 121.0(3)
C5 C4 C8 122.7(3)
C6 C5 C4 124.5(3)
C5 C6 C7 118.4(2)
C5 C6 C12 120.6(2)
C7 C6 C12 121.0(2)
O1 C7 C6 119.7(2)
O1 C7 C2 122.3(2)
C6 C7 C2 117.9(2)
C9 C8 C10 108.1(3)
C9 C8 C11 108.9(3)
C10 C8 C11 108.0(3)
C9 C8 C4 110.3(3)
C10 C8 C4 112.3(3)
C11 C8 C4 109.2(3)
C15 C12 C13 106.8(3)
C15 C12 C6 110.3(2)
C13 C12 C6 112.2(2)
C15 C12 C14 109.2(2)
C13 C12 C14 107.7(2)
C6 C12 C14 110.5(2)
N1 C16 C17 112.1(2)
C21 C17 C18 117.5(3)
C21 C17 C16 119.7(2)
C18 C17 C16 122.8(2)
C19 C18 C17 118.8(3)
C20 C19 C18 120.0(3)
N2 C20 C19 122.5(3)
N2 C21 C17 124.7(3)
N31 C31 C32 127.9(3)
C33 C32 C37 120.7(3)
C33 C32 C31 114.7(2)
C37 C32 C31 124.5(3)
C34 C33 C32 122.0(3)
C33 C34 C35 116.3(3)
C33 C34 C38 123.6(3)
C35 C34 C38 120.1(3)
C36 C35 C34 125.7(3)
C35 C36 C37 117.6(3)
C35 C36 C42 121.1(3)
C37 C36 C42 121.2(2)
O2 C37 C32 122.9(2)
O2 C37 C36 119.4(2)
C32 C37 C36 117.7(2)
C40 C38 C41 108.6(3)
C40 C38 C34 112.3(3)
C41 C38 C34 110.0(3)
C40 C38 C39 108.5(3)
C41 C38 C39 108.8(3)
C34 C38 C39 108.5(3)
C44 C42 C45 108.0(2)
C44 C42 C43 109.9(3)
C45 C42 C43 106.2(3)
C44 C42 C36 108.8(2)
C45 C42 C36 112.0(3)
C43 C42 C36 111.8(2)
N31 C46 C47 112.6(2)
C48 C47 C51 116.8(2)
C48 C47 C46 123.3(2)
C51 C47 C46 119.9(2)
C49 C48 C47 119.9(3)
C50 C49 C48 119.5(3)
N32 C50 C49 123.0(3)
N32 C51 C47 124.6(2)
N61 C61 C62 123.5(3)
C63 C62 C61 119.1(4)
C62 C63 C64 119.5(3)
C63 C64 C65 119.2(4)
N61 C65 C64 121.1(3)
N61 C65 C66 114.6(2)
C64 C65 C66 124.3(3)
N62 C66 C67 120.4(3)
N62 C66 C65 114.9(2)
C67 C66 C65 124.6(3)
C68 C67 C66 120.2(3)
C69 C68 C67 119.2(3)
C68 C69 C70 118.9(4)
N62 C70 C69 122.8(3)
N71 C71 C72 122.7(3)
C71 C72 C73 119.6(3)
C74 C73 C72 118.9(3)
C73 C74 C75 120.2(3)
N71 C75 C74 120.7(3)
N71 C75 C76 114.6(2)
C74 C75 C76 124.7(3)
N72 C76 C77 121.6(3)
N72 C76 C75 115.0(2)
C77 C76 C75 123.4(3)
C78 C77 C76 120.1(3)
C79 C78 C77 118.4(3)
C78 C79 C80 119.7(3)
N72 C80 C79 122.9(3)
O11 C81 C83 120.7(5)
O11 C81 C82 114.8(5)
C83 C81 C82 124.2(5)
F4 P1 F8 113.6(10)
F4 P1 F6 122.0(9)
F8 P1 F6 89.2(6)
F4 P1 F2 42.1(8)
F8 P1 F2 93.9(6)
F6 P1 F2 86.5(4)
F4 P1 F1 133.1(8)
F8 P1 F1 92.9(6)
F6 P1 F1 94.9(4)
F2 P1 F1 173.0(3)
F4 P1 F7 140.5(8)
F8 P1 F7 66.4(6)
F6 P1 F7 25.4(6)
F2 P1 F7 99.0(3)
F1 P1 F7 84.9(2)
F4 P1 F5 77.4(8)
F8 P1 F5 164.3(5)
F6 P1 F5 75.3(4)
F2 P1 F5 87.3(2)
F1 P1 F5 86.47(18)
F7 P1 F5 97.9(4)
F4 P1 F3 51.2(8)
F8 P1 F3 109.5(5)
F6 P1 F3 161.3(5)
F2 P1 F3 92.2(3)
F1 P1 F3 84.34(19)
F7 P1 F3 168.3(3)
F5 P1 F3 86.0(2)
F4 P1 F10 93.4(9)
F8 P1 F10 32.8(5)
F6 P1 F10 122.0(5)
F2 P1 F10 95.8(3)
F1 P1 F10 89.2(2)
F7 P1 F10 98.6(5)
F5 P1 F10 162.5(3)
F3 P1 F10 76.7(3)
F4 P1 F9 72.5(9)
F8 P1 F9 62.3(6)
F6 P1 F9 73.5(5)
F2 P1 F9 34.6(4)
F1 P1 F9 152.2(4)
F7 P1 F9 74.0(4)
F5 P1 F9 113.7(4)
F3 P1 F9 114.6(4)
F10 P1 F9 76.6(4)
F2 F9 F8 98.8(9)
F2 F9 P1 56.1(5)
F8 F9 P1 46.4(4)
F9 F2 F4 134.4(14)
F9 F2 P1 89.4(7)
F4 F2 P1 59.8(11)
F6 F7 P1 63.9(9)
F6 F7 F8 109.9(12)
P1 F7 F8 51.3(4)
F10 F8 P1 86.8(10)
F10 F8 F7 146.7(12)
P1 F8 F7 62.2(5)
F10 F8 F9 107.1(13)
P1 F8 F9 71.3(6)
F7 F8 F9 75.9(6)
F4 F3 P1 53.9(8)
F7 F6 P1 90.7(11)
F8 F10 P1 60.4(7)
F2 F4 F3 149.2(19)
F2 F4 P1 78.1(12)
F3 F4 P1 75.0(11)
F29 P2 F30 93.7(7)
F29 P2 F22 106.9(6)
F30 P2 F22 112.5(6)
F29 P2 F23 109.9(6)
F30 P2 F23 135.9(7)
F22 P2 F23 96.1(4)
F29 P2 F28 77.3(11)
F30 P2 F28 170.9(11)
F22 P2 F28 69.5(6)
F23 P2 F28 50.7(8)
F29 P2 F31 132.8(7)
F30 P2 F31 133.4(8)
F22 P2 F31 57.7(6)
F23 P2 F31 41.8(6)
F28 P2 F31 55.5(10)
F29 P2 F24 136.9(5)
F30 P2 F24 43.2(6)
F22 P2 F24 93.1(3)
F23 P2 F24 105.3(4)
F28 P2 F24 145.7(10)
F31 P2 F24 90.2(5)
F29 P2 F34 45.3(6)
F30 P2 F34 48.5(7)
F22 P2 F34 118.2(7)
F23 P2 F34 141.0(7)
F28 P2 F34 122.5(11)
F31 P2 F34 175.7(8)
F24 P2 F34 91.6(5)
F29 P2 F33 95.8(6)
F30 P2 F33 96.0(6)
F22 P2 F33 141.7(4)
F23 P2 F33 46.5(4)
F28 P2 F33 86.5(6)
F31 P2 F33 84.2(6)
F24 P2 F33 90.7(3)
F34 P2 F33 99.7(7)
F29 P2 F32 89.2(6)
F30 P2 F32 89.1(6)
F22 P2 F32 30.9(3)
F23 P2 F32 126.6(4)
F28 P2 F32 89.3(5)
F31 P2 F32 88.4(6)
F24 P2 F32 89.3(3)
F34 P2 F32 87.7(7)
F33 P2 F32 172.6(4)
F29 P2 F26 55.8(6)
F30 P2 F26 54.2(6)
F22 P2 F26 86.5(5)
F23 P2 F26 165.4(5)
F28 P2 F26 118.0(9)
F31 P2 F26 144.2(7)
F24 P2 F26 88.9(4)
F34 P2 F26 32.0(7)
F33 P2 F26 131.7(5)
F32 P2 F26 55.7(4)
F29 P2 F25 71.3(5)
F30 P2 F25 69.9(6)
F22 P2 F25 177.3(3)
F23 P2 F25 82.8(4)
F28 P2 F25 108.0(6)
F31 P2 F25 121.8(6)
F24 P2 F25 89.6(3)
F34 P2 F25 62.1(6)
F33 P2 F25 37.7(3)
F32 P2 F25 149.7(3)
F26 P2 F25 94.0(4)
F29 F21 F28 123.7(10)
F29 F21 P2 60.3(6)
F28 F21 P2 63.7(7)
F32 F22 F31 142.8(9)
F32 F22 P2 81.2(6)
F31 F22 P2 62.4(5)
F32 F22 F28 114.1(11)
F31 F22 F28 52.4(9)
P2 F22 F28 56.3(4)
F31 F23 F33 130.4(11)
F31 F23 F28 73.1(11)
F33 F23 F28 116.1(10)
F31 F23 P2 70.8(7)
F33 F23 P2 70.4(5)
F28 F23 P2 66.0(6)
F30 F24 F27 141.7(8)
F30 F24 P2 65.4(6)
F27 F24 P2 77.4(5)
F33 F25 P2 69.3(5)
F33 F25 F34 126.4(7)
P2 F25 F34 57.1(4)
F33 F25 F29 101.6(6)
P2 F25 F29 49.2(4)
F34 F25 F29 39.2(6)
F33 F25 F30 105.2(7)
P2 F25 F30 51.6(4)
F34 F25 F30 42.7(6)
F29 F25 F30 73.2(6)
F34 F26 F30 60.9(11)
F34 F26 F29 53.8(11)
F30 F26 F29 96.5(8)
F34 F26 F32 132.1(11)
F30 F26 F32 95.8(8)
F29 F26 F32 92.9(7)
F34 F26 P2 70.7(9)
F30 F26 P2 58.4(5)
F29 F26 P2 55.4(5)
F32 F26 P2 61.7(4)
F24 F27 F31 114.8(8)
F24 F27 P2 59.3(4)
F31 F27 P2 57.2(5)
F21 F28 F23 116.0(10)
F21 F28 F31 134.7(10)
F23 F28 F31 46.5(10)
F21 F28 P2 72.7(7)
F23 F28 P2 63.3(6)
F31 F28 P2 62.2(7)
F21 F28 F22 95.9(9)
F23 F28 F22 93.8(12)
F31 F28 F22 54.3(8)
P2 F28 F22 54.3(5)
F21 F29 F34 158.7(13)
F21 F29 P2 86.0(7)
F34 F29 P2 73.6(7)
F21 F29 F26 128.3(12)
F34 F29 F26 37.8(10)
P2 F29 F26 68.8(6)
F21 F29 F25 111.3(10)
F34 F29 F25 63.8(10)
P2 F29 F25 59.5(4)
F26 F29 F25 94.1(7)
F24 F30 F34 140.1(11)
F24 F30 F26 121.1(10)
F34 F30 F26 37.7(9)
F24 F30 P2 71.5(6)
F34 F30 P2 68.7(7)
F26 F30 P2 67.3(6)
F24 F30 F25 98.0(9)
F34 F30 F25 62.6(10)
F26 F30 F25 94.5(8)
P2 F30 F25 58.5(4)
F23 F31 F27 95.3(12)
F23 F31 F28 60.4(9)
F27 F31 F28 136.0(10)
F23 F31 F22 121.4(8)
F27 F31 F22 94.2(9)
F28 F31 F22 73.4(8)
F23 F31 P2 67.4(6)
F27 F31 P2 74.9(6)
F28 F31 P2 62.2(7)
F22 F31 P2 59.9(4)
F22 F32 F26 130.0(8)
F22 F32 P2 67.8(6)
F26 F32 P2 62.6(4)
F25 F33 F23 132.3(7)
F25 F33 P2 73.0(5)
F23 F33 P2 63.1(4)
F26 F34 F29 88.4(13)
F26 F34 F30 81.4(14)
F29 F34 F30 123.9(10)
F26 F34 P2 77.3(8)
F29 F34 P2 61.1(6)
F30 F34 P2 62.8(6)
F26 F34 F25 137.7(10)
F29 F34 F25 77.0(11)
F30 F34 F25 74.8(9)
P2 F34 F25 60.8(5)

loop_
_geom_bond_atom_site_label_1
_geom_bond_atom_site_label_2
_geom_bond_distance
Ru N71 2.050(2)
Ru N62 2.052(2)
Ru N61 2.071(2)
Ru N72 2.074(2)
Ru N32 2.104(2)
Ru N2 2.118(2)
Zn O2 1.9100(18)
Zn O1 1.9106(18)
Zn N31 2.005(2)
Zn N1 2.022(2)
O1 C7 1.329(3)
O2 C37 1.311(3)
N1 C1 1.280(3)
N1 C16 1.467(3)
N2 C20 1.342(4)
N2 C21 1.351(3)
N31 C31 1.275(4)
N31 C46 1.471(3)
N32 C51 1.339(3)
N32 C50 1.353(4)
N61 C61 1.345(4)
N61 C65 1.355(4)
N62 C70 1.335(4)
N62 C66 1.360(4)
N71 C71 1.347(3)
N71 C75 1.355(3)
N72 C80 1.340(3)
N72 C76 1.362(3)
C1 C2 1.453(4)
C2 C3 1.400(4)
C2 C7 1.430(4)
C3 C4 1.374(4)
C4 C5 1.399(4)
C4 C8 1.543(4)
C5 C6 1.391(4)
C6 C7 1.420(4)
C6 C12 1.539(4)
C8 C9 1.517(5)
C8 C10 1.519(5)
C8 C11 1.524(5)
C12 C15 1.527(4)
C12 C13 1.532(4)
C12 C14 1.540(4)
C16 C17 1.518(4)
C17 C21 1.373(4)
C17 C18 1.385(4)
C18 C19 1.377(4)
C19 C20 1.372(4)
C31 C32 1.452(4)
C32 C33 1.408(4)
C32 C37 1.424(4)
C33 C34 1.364(4)
C34 C35 1.406(4)
C34 C38 1.539(5)
C35 C36 1.370(4)
C36 C37 1.438(4)
C36 C42 1.540(4)
C38 C40 1.516(5)
C38 C41 1.518(5)
C38 C39 1.556(6)
C42 C44 1.527(4)
C42 C45 1.531(4)
C42 C43 1.532(4)
C46 C47 1.501(4)
C47 C48 1.381(4)
C47 C51 1.381(4)
C48 C49 1.367(4)
C49 C50 1.358(4)
C61 C62 1.374(5)
C62 C63 1.355(6)
C63 C64 1.381(6)
C64 C65 1.402(4)
C65 C66 1.472(4)
C66 C67 1.381(4)
C67 C68 1.367(6)
C68 C69 1.364(6)
C69 C70 1.373(4)
C71 C72 1.363(4)
C72 C73 1.366(4)
C73 C74 1.357(4)
C74 C75 1.391(4)
C75 C76 1.476(4)
C76 C77 1.376(4)
C77 C78 1.371(4)
C78 C79 1.367(5)
C79 C80 1.373(4)
O11 C81 1.222(6)
C83 C81 1.453(7)
C81 C82 1.481(8)
P1 F4 1.343(19)
P1 F8 1.400(10)
P1 F6 1.424(8)
P1 F2 1.520(4)
P1 F1 1.584(3)
P1 F7 1.587(5)
P1 F5 1.595(3)
P1 F3 1.606(4)
P1 F10 1.608(5)
P1 F9 1.831(10)
F9 F2 1.039(11)
F9 F8 1.712(15)
F2 F4 1.040(19)
F7 F6 0.681(15)
F7 F8 1.644(14)
F8 F10 0.873(12)
F3 F4 1.295(19)
P2 F29 1.404(9)
P2 F30 1.469(10)
P2 F22 1.478(5)
P2 F23 1.480(7)
P2 F28 1.514(10)
P2 F31 1.514(8)
P2 F24 1.532(4)
P2 F34 1.538(8)
P2 F33 1.564(6)
P2 F32 1.577(6)
P2 F26 1.590(8)
P2 F25 1.598(5)
F21 F29 0.898(11)
F21 F28 1.17(2)
F22 F32 0.821(9)
F22 F31 1.445(13)
F22 F28 1.705(15)
F23 F31 1.069(15)
F23 F33 1.203(11)
F23 F28 1.282(19)
F24 F30 1.106(14)
F24 F27 1.223(9)
F25 F33 1.022(9)
F25 F34 1.619(16)
F25 F29 1.758(13)
F25 F30 1.760(14)
F26 F34 0.864(19)
F26 F30 1.399(16)
F26 F29 1.411(15)
F26 F32 1.481(11)
F27 F31 1.337(14)
F28 F31 1.41(2)
F29 F34 1.139(16)
F30 F34 1.236(16)
